data_4518095
loop_
_publ_author_name
'Lin, Jin'
'Miao, Chengxia'
'Wang, Fang'
'Yang, Peiju'
'Sun, Qiangsheng'
'Sun, Wei'

_publ_section_title
;
 Effect of Ligand Topology on the Reactivity of Chiral Tetradentate
 Aminopyridine Manganese Complexes
;
_journal_name_full 'ACS Catalysis'
_journal_page_first 11857
_journal_page_last 11863
_journal_paper_doi 10.1021/acscatal.0c02634
_journal_year 2020
_chemical_absolute_configuration ad
_chemical_formula_moiety 'C42 H52 F6 Mn N4 O6 S2'
_chemical_formula_sum 'C42 H52 F6 Mn N4 O6 S2'
_chemical_formula_weight 941.93
_space_group_crystal_system orthorhombic
_space_group_IT_number 19
_space_group_name_Hall 'P 2ac 2ab'
_space_group_name_H-M_alt 'P 21 21 21'
_atom_sites_solution_hydrogens geom
_audit_creation_method SHELXL-2014/7
_cell_angle_alpha 90
_cell_angle_beta 90
_cell_angle_gamma 90
_cell_formula_units_Z 4
_cell_length_a 10.8038(8)
_cell_length_b 18.2978(14)
_cell_length_c 22.8902(17)
_cell_measurement_reflns_used 4737
_cell_measurement_temperature 296(2)
_cell_measurement_theta_max 21.33
_cell_measurement_theta_min 2.36
_cell_volume 4525.1(6)
_computing_structure_refinement 'SHELXL-2014/7 (Sheldrick, 2014)'
_diffrn_ambient_temperature 296(2)
_diffrn_measured_fraction_theta_full 1.000
_diffrn_measured_fraction_theta_max 0.998
_diffrn_measurement_device_type 'Bruker APEX II area detector'
_diffrn_measurement_method '\w scans'
_diffrn_radiation_type MoK\a
_diffrn_radiation_wavelength 0.71073
_diffrn_reflns_av_R_equivalents 0.0561
_diffrn_reflns_av_unetI/netI 0.0754
_diffrn_reflns_Laue_measured_fraction_full 1.000
_diffrn_reflns_Laue_measured_fraction_max 0.998
_diffrn_reflns_limit_h_max 13
_diffrn_reflns_limit_h_min -13
_diffrn_reflns_limit_k_max 23
_diffrn_reflns_limit_k_min -13
_diffrn_reflns_limit_l_max 29
_diffrn_reflns_limit_l_min -28
_diffrn_reflns_number 26832
_diffrn_reflns_point_group_measured_fraction_full 1.000
_diffrn_reflns_point_group_measured_fraction_max 0.998
_diffrn_reflns_theta_full 25.242
_diffrn_reflns_theta_max 26.862
_diffrn_reflns_theta_min 1.425
_diffrn_source 'fine-focus sealed tube'
_exptl_absorpt_coefficient_mu 0.458
_exptl_absorpt_correction_T_max 0.8941
_exptl_absorpt_correction_T_min 0.8748
_exptl_absorpt_correction_type multi-scan
_exptl_absorpt_process_details SADABS
_exptl_crystal_colour colorless
_exptl_crystal_density_diffrn 1.383
_exptl_crystal_density_method 'not measured'
_exptl_crystal_description block
_exptl_crystal_F_000 1964
_exptl_crystal_size_max 0.300
_exptl_crystal_size_mid 0.250
_exptl_crystal_size_min 0.250
_refine_diff_density_max 1.512
_refine_diff_density_min -1.259
_refine_diff_density_rms 0.087
_refine_ls_abs_structure_details
;
 Refined as an inversion twin.
;
_refine_ls_abs_structure_Flack 0.03(5)
_refine_ls_extinction_method none
_refine_ls_goodness_of_fit_ref 1.086
_refine_ls_hydrogen_treatment constr
_refine_ls_matrix_type full
_refine_ls_number_parameters 559
_refine_ls_number_reflns 9716
_refine_ls_number_restraints 30
_refine_ls_restrained_S_all 1.105
_refine_ls_R_factor_all 0.1308
_refine_ls_R_factor_gt 0.0850
_refine_ls_shift/su_max 0.000
_refine_ls_shift/su_mean 0.000
_refine_ls_structure_factor_coef Fsqd
_refine_ls_weighting_details 'w=1/[\s^2^(Fo^2^)+(0.1517P)^2^+0.5705P] where P=(Fo^2^+2Fc^2^)/3'
_refine_ls_weighting_scheme calc
_refine_ls_wR_factor_gt 0.2314
_refine_ls_wR_factor_ref 0.2675
_reflns_Friedel_coverage 0.804
_reflns_Friedel_fraction_full 1.000
_reflns_Friedel_fraction_max 0.998
_reflns_number_gt 5960
_reflns_number_total 9716
_reflns_threshold_expression 'I > 2\s(I)'
_cod_data_source_file cs0c02634_si_003.cif
_cod_data_source_block 1
_cod_depositor_comments
;
The following automatic conversions were performed:

data item '_exptl_absorpt_correction_type' value 'Multi-scan' was
changed to 'multi-scan' in accordance with the
/home/data/users/saulius/crontab/automatic-downloads/rss-feeds/ACS/lib/dictionaries/cif_core.dic
dictionary named 'cif_core.dic' version 2.4.2 last updated on
2011-04-26.

Automatic conversion script
Id: cif_fix_values 7556 2019-12-06 15:28:31Z antanas 
;
_cod_database_code 4518095
_shelx_shelxl_version_number 2014/7
_shelx_space_group_comment
;
The symmetry employed for this shelxl refinement is uniquely defined
by the following loop, which should always be used as a source of
symmetry information in preference to the above space-group names.
They are only intended as comments.
;
_shelx_estimated_absorpt_t_min 0.875
_shelx_estimated_absorpt_t_max 0.894

loop_
_space_group_symop_operation_xyz
'x, y, z'
'-x+1/2, -y, z+1/2'
'x+1/2, -y+1/2, -z'
'-x, y+1/2, -z+1/2'

loop_
_atom_site_label
_atom_site_type_symbol
_atom_site_fract_x
_atom_site_fract_y
_atom_site_fract_z
_atom_site_U_iso_or_equiv
_atom_site_adp_type
_atom_site_occupancy
_atom_site_site_symmetry_order
_atom_site_calc_flag
_atom_site_refinement_flags_posn
_atom_site_refinement_flags_adp
_atom_site_refinement_flags_occupancy
_atom_site_disorder_assembly
_atom_site_disorder_group
Mn1 Mn 0.75400(11) 0.06101(6) 0.87783(5) 0.0485(3) Uani 1 1 d . . . . .
S1 S 0.7065(3) 0.24601(16) 0.83155(13) 0.0787(8) Uani 1 1 d . . . . .
S2 S 0.7810(4) 0.0336(3) 1.02812(15) 0.1117(12) Uani 1 1 d . U . . .
O1 O 0.7044(6) 0.1716(3) 0.8560(3) 0.0644(16) Uani 1 1 d . . . . .
O2 O 0.8312(10) 0.2766(7) 0.8268(6) 0.152(5) Uani 1 1 d . . . . .
O3 O 0.6263(9) 0.2598(6) 0.7833(3) 0.102(3) Uani 1 1 d . . . . .
O4 O 0.8020(7) 0.0273(4) 0.9655(3) 0.0742(17) Uani 1 1 d . U . . .
O5 O 0.7891(18) 0.1134(8) 1.0482(6) 0.193(7) Uani 1 1 d . U . . .
O6 O 0.6895(10) -0.0098(7) 1.0560(5) 0.131(4) Uani 1 1 d . U . . .
F1 F 0.7136(15) 0.2860(7) 0.9390(4) 0.179(6) Uani 1 1 d . . . . .
F2 F 0.5256(11) 0.2735(7) 0.8997(5) 0.154(4) Uani 1 1 d . U . . .
F3 F 0.6385(19) 0.3666(5) 0.8752(5) 0.210(7) Uani 1 1 d . . . . .
F4 F 0.9173(12) -0.0740(6) 1.0362(5) 0.160(4) Uani 1 1 d D U . . .
F5 F 1.0182(8) 0.0371(7) 1.0330(5) 0.150(4) Uani 1 1 d . U . . .
F6 F 0.9102(12) 0.0016(6) 1.1164(3) 0.150(4) Uani 1 1 d . U . . .
N1 N 0.5580(6) 0.0624(5) 0.9182(3) 0.0576(18) Uani 1 1 d . . . . .
N2 N 0.6427(6) -0.0407(4) 0.8408(3) 0.0515(16) Uani 1 1 d . . . . .
N3 N 0.8669(6) 0.0184(4) 0.7966(3) 0.0467(16) Uani 1 1 d . . . . .
N4 N 0.9499(6) 0.1094(4) 0.8830(3) 0.0556(17) Uani 1 1 d . . . . .
C1 C 0.5291(11) 0.1034(7) 0.9643(5) 0.081(3) Uani 1 1 d . . . . .
H1 H 0.5847 0.1383 0.9779 0.097 Uiso 1 1 calc R U . . .
C2 C 0.4135(16) 0.0940(10) 0.9927(6) 0.112(5) Uani 1 1 d . . . . .
H2 H 0.3959 0.1217 1.0258 0.134 Uiso 1 1 calc R U . . .
C3 C 0.3322(12) 0.0481(9) 0.9740(6) 0.096(4) Uani 1 1 d . . . . .
H3 H 0.2558 0.0443 0.9925 0.115 Uiso 1 1 calc R U . . .
C4 C 0.3589(10) 0.0044(8) 0.9262(5) 0.084(4) Uani 1 1 d . . . . .
H4 H 0.3025 -0.0299 0.9125 0.100 Uiso 1 1 calc R U . . .
C5 C 0.4751(8) 0.0140(6) 0.8990(4) 0.059(2) Uani 1 1 d . . . . .
C6 C 0.5074(7) -0.0277(5) 0.8440(4) 0.056(2) Uani 1 1 d . . . . .
H6 H 0.4672 -0.0756 0.8466 0.067 Uiso 1 1 calc R U . . .
C7 C 0.6852(7) -0.0628(5) 0.7811(4) 0.0511(19) Uani 1 1 d . . . . .
H7 H 0.6457 -0.0301 0.7528 0.061 Uiso 1 1 calc R U . . .
C8 C 0.6482(10) -0.1413(5) 0.7656(5) 0.070(3) Uani 1 1 d . . . . .
H8A H 0.5590 -0.1463 0.7679 0.084 Uiso 1 1 calc R U . . .
H8B H 0.6848 -0.1748 0.7936 0.084 Uiso 1 1 calc R U . . .
C9 C 0.6930(12) -0.1614(7) 0.7024(5) 0.085(3) Uani 1 1 d . . . . .
H9A H 0.6740 -0.2124 0.6948 0.102 Uiso 1 1 calc R U . . .
H9B H 0.6475 -0.1322 0.6744 0.102 Uiso 1 1 calc R U . . .
C10 C 0.8239(10) -0.1499(6) 0.6938(5) 0.078(3) Uani 1 1 d . . . . .
H10A H 0.8447 -0.1587 0.6532 0.093 Uiso 1 1 calc R U . . .
H10B H 0.8702 -0.1842 0.7175 0.093 Uiso 1 1 calc R U . . .
C11 C 0.8604(10) -0.0710(6) 0.7105(4) 0.070(3) Uani 1 1 d . . . . .
H11A H 0.8187 -0.0369 0.6848 0.084 Uiso 1 1 calc R U . . .
H11B H 0.9489 -0.0648 0.7054 0.084 Uiso 1 1 calc R U . . .
C12 C 0.8250(7) -0.0540(5) 0.7749(4) 0.053(2) Uani 1 1 d . . . . .
H12 H 0.8640 -0.0913 0.7995 0.064 Uiso 1 1 calc R U . . .
C13 C 1.0037(7) 0.0190(5) 0.8073(4) 0.0492(19) Uani 1 1 d . . . . .
H13 H 1.0458 0.0254 0.7697 0.059 Uiso 1 1 calc R U . . .
C14 C 1.0352(7) 0.0855(5) 0.8466(4) 0.053(2) Uani 1 1 d . . . . .
C15 C 1.1524(9) 0.1154(5) 0.8435(5) 0.065(2) Uani 1 1 d . . . . .
H15 H 1.2099 0.0983 0.8165 0.078 Uiso 1 1 calc R U . . .
C16 C 1.1817(11) 0.1710(7) 0.8814(6) 0.083(3) Uani 1 1 d . . . . .
H16 H 1.2607 0.1911 0.8816 0.099 Uiso 1 1 calc R U . . .
C17 C 1.0916(11) 0.1967(6) 0.9195(5) 0.079(3) Uani 1 1 d . . . . .
H17 H 1.1079 0.2352 0.9449 0.095 Uiso 1 1 calc R U . . .
C18 C 0.9794(10) 0.1639(6) 0.9184(5) 0.075(3) Uani 1 1 d . . . . .
H18 H 0.9191 0.1807 0.9442 0.090 Uiso 1 1 calc R U . . .
C19 C 0.4518(7) 0.0117(5) 0.7913(4) 0.0495(19) Uani 1 1 d . . . . .
C20 C 0.4680(8) 0.0876(5) 0.7825(4) 0.055(2) Uani 1 1 d . . . . .
H20 H 0.5179 0.1140 0.8080 0.066 Uiso 1 1 calc R U . . .
C21 C 0.4116(8) 0.1226(5) 0.7373(4) 0.057(2) Uani 1 1 d . . . . .
H21 H 0.4240 0.1726 0.7325 0.068 Uiso 1 1 calc R U . . .
C22 C 0.3351(9) 0.0852(6) 0.6975(4) 0.062(2) Uani 1 1 d . . . . .
C23 C 0.3213(9) 0.0118(6) 0.7053(4) 0.066(2) Uani 1 1 d . . . . .
H23 H 0.2720 -0.0142 0.6793 0.079 Uiso 1 1 calc R U . . .
C24 C 0.3789(8) -0.0258(5) 0.7510(4) 0.061(2) Uani 1 1 d . . . . .
H24 H 0.3686 -0.0761 0.7545 0.074 Uiso 1 1 calc R U . . .
C25 C 0.2618(12) 0.1296(7) 0.6500(4) 0.079(3) Uani 1 1 d . . . . .
C26 C 0.1712(11) 0.1774(7) 0.6794(6) 0.089(3) Uani 1 1 d . . . . .
H26A H 0.1314 0.2079 0.6509 0.134 Uiso 1 1 calc R U . . .
H26B H 0.2131 0.2074 0.7075 0.134 Uiso 1 1 calc R U . . .
H26C H 0.1103 0.1479 0.6988 0.134 Uiso 1 1 calc R U . . .
C27 C 0.203(2) 0.0796(9) 0.6071(6) 0.138(7) Uani 1 1 d . . . . .
H27A H 0.1385 0.0524 0.6259 0.207 Uiso 1 1 calc R U . . .
H27B H 0.2643 0.0464 0.5921 0.207 Uiso 1 1 calc R U . . .
H27C H 0.1691 0.1076 0.5755 0.207 Uiso 1 1 calc R U . . .
C28 C 0.3542(16) 0.1814(9) 0.6176(6) 0.109(4) Uani 1 1 d . . . . .
H28A H 0.3086 0.2162 0.5947 0.164 Uiso 1 1 calc R U . . .
H28B H 0.4066 0.1530 0.5924 0.164 Uiso 1 1 calc R U . . .
H28C H 0.4040 0.2068 0.6457 0.164 Uiso 1 1 calc R U . . .
C29 C 1.0528(6) -0.0487(5) 0.8358(3) 0.0462(18) Uani 1 1 d . . . . .
C30 C 1.1162(8) -0.1006(6) 0.8022(4) 0.060(2) Uani 1 1 d . . . . .
H30 H 1.1255 -0.0926 0.7623 0.071 Uiso 1 1 calc R U . . .
C31 C 1.1662(8) -0.1644(5) 0.8270(4) 0.061(2) Uani 1 1 d . . . . .
H31 H 1.2109 -0.1965 0.8036 0.073 Uiso 1 1 calc R U . . .
C32 C 1.1501(7) -0.1801(5) 0.8849(4) 0.0511(19) Uani 1 1 d . . . . .
C33 C 1.0850(8) -0.1281(5) 0.9190(4) 0.055(2) Uani 1 1 d . . . . .
H33 H 1.0737 -0.1370 0.9586 0.066 Uiso 1 1 calc R U . . .
C34 C 1.0385(7) -0.0656(5) 0.8955(4) 0.055(2) Uani 1 1 d . . . . .
H34 H 0.9961 -0.0330 0.9194 0.066 Uiso 1 1 calc R U . . .
C35 C 1.2090(9) -0.2493(5) 0.9123(4) 0.059(2) Uani 1 1 d . . . . .
C36 C 1.231(2) -0.3067(7) 0.8689(6) 0.134(7) Uani 1 1 d . . . . .
H36A H 1.2841 -0.2881 0.8386 0.202 Uiso 1 1 calc R U . . .
H36B H 1.1539 -0.3219 0.8523 0.202 Uiso 1 1 calc R U . . .
H36C H 1.2705 -0.3476 0.8875 0.202 Uiso 1 1 calc R U . . .
C37 C 1.1130(17) -0.2812(8) 0.9588(6) 0.118(5) Uani 1 1 d . . . . .
H37A H 1.0432 -0.3017 0.9387 0.176 Uiso 1 1 calc R U . . .
H37B H 1.0854 -0.2425 0.9840 0.176 Uiso 1 1 calc R U . . .
H37C H 1.1526 -0.3184 0.9817 0.176 Uiso 1 1 calc R U . . .
C38 C 1.3189(14) -0.2285(8) 0.9459(7) 0.117(5) Uani 1 1 d . . . . .
H38A H 1.3512 -0.2707 0.9657 0.175 Uiso 1 1 calc R U . . .
H38B H 1.2969 -0.1919 0.9742 0.175 Uiso 1 1 calc R U . . .
H38C H 1.3807 -0.2093 0.9200 0.175 Uiso 1 1 calc R U . . .
C39 C 0.641(2) 0.2979(7) 0.8913(7) 0.116(4) Uani 1 1 d . U . . .
C40 C 0.9201(19) -0.0050(9) 1.0588(7) 0.136(6) Uani 1 1 d D U . . .
C41 C 0.8381(8) 0.0772(5) 0.7528(4) 0.057(2) Uani 1 1 d . . . . .
H41A H 0.8833 0.0681 0.7175 0.086 Uiso 1 1 calc R U . . .
H41B H 0.8616 0.1238 0.7685 0.086 Uiso 1 1 calc R U . . .
H41C H 0.7510 0.0771 0.7446 0.086 Uiso 1 1 calc R U . . .
C42 C 0.6749(9) -0.0952(5) 0.8862(4) 0.062(2) Uani 1 1 d . . . . .
H42A H 0.6520 -0.0767 0.9239 0.093 Uiso 1 1 calc R U . . .
H42B H 0.7624 -0.1042 0.8853 0.093 Uiso 1 1 calc R U . . .
H42C H 0.6312 -0.1399 0.8787 0.093 Uiso 1 1 calc R U . . .

loop_
_atom_site_aniso_label
_atom_site_aniso_U_11
_atom_site_aniso_U_22
_atom_site_aniso_U_33
_atom_site_aniso_U_23
_atom_site_aniso_U_13
_atom_site_aniso_U_12
Mn1 0.0407(5) 0.0523(7) 0.0524(6) 0.0007(6) 0.0029(6) 0.0023(6)
S1 0.0838(18) 0.0676(16) 0.0848(18) 0.0047(15) -0.0008(14) 0.0048(14)
S2 0.107(3) 0.155(3) 0.0732(16) 0.013(2) -0.0024(16) -0.017(2)
O1 0.063(4) 0.047(3) 0.083(4) 0.002(3) 0.004(3) 0.010(3)
O2 0.097(7) 0.157(10) 0.201(11) 0.079(9) 0.002(8) -0.052(7)
O3 0.126(7) 0.116(7) 0.065(4) 0.021(5) -0.021(5) 0.002(6)
O4 0.066(4) 0.085(5) 0.071(2) 0.010(4) -0.008(3) 0.002(4)
O5 0.260(18) 0.172(7) 0.145(9) -0.058(9) -0.024(11) 0.138(11)
O6 0.103(7) 0.163(10) 0.127(7) 0.045(7) 0.044(6) 0.023(6)
F1 0.282(16) 0.178(10) 0.076(5) -0.029(5) -0.030(7) -0.037(11)
F2 0.134(7) 0.179(11) 0.149(8) 0.036(7) 0.057(6) 0.065(7)
F3 0.41(2) 0.055(4) 0.171(9) -0.004(6) 0.016(12) 0.051(8)
F4 0.201(9) 0.094(6) 0.185(8) 0.007(6) 0.053(7) 0.049(6)
F5 0.090(5) 0.186(9) 0.173(7) -0.008(7) -0.010(5) -0.022(5)
F6 0.206(9) 0.182(8) 0.061(4) 0.001(5) -0.035(5) 0.048(7)
N1 0.045(4) 0.065(5) 0.063(4) 0.003(4) 0.009(3) 0.010(4)
N2 0.041(3) 0.049(4) 0.064(4) 0.007(3) -0.004(3) 0.000(3)
N3 0.036(3) 0.054(4) 0.051(4) 0.010(3) 0.001(3) 0.009(3)
N4 0.047(4) 0.059(4) 0.061(4) -0.005(4) 0.003(3) -0.003(3)
C1 0.076(7) 0.100(9) 0.068(6) 0.010(6) 0.012(5) 0.017(6)
C2 0.106(11) 0.159(15) 0.069(8) 0.014(9) 0.038(8) 0.053(11)
C3 0.071(7) 0.140(13) 0.077(8) 0.028(8) 0.033(6) 0.011(8)
C4 0.050(5) 0.113(10) 0.088(7) 0.036(7) 0.013(5) -0.007(6)
C5 0.039(4) 0.075(6) 0.063(5) 0.027(5) 0.008(4) 0.009(4)
C6 0.036(4) 0.061(5) 0.069(6) 0.013(5) 0.000(4) -0.007(4)
C7 0.045(4) 0.053(5) 0.055(5) -0.002(4) -0.008(3) 0.006(4)
C8 0.066(6) 0.055(5) 0.089(7) -0.007(5) -0.010(5) 0.000(5)
C9 0.088(8) 0.068(7) 0.099(8) -0.022(6) -0.006(7) 0.007(6)
C10 0.074(7) 0.074(7) 0.085(7) -0.034(6) -0.004(6) 0.011(6)
C11 0.071(5) 0.073(7) 0.066(5) -0.015(5) 0.000(5) 0.001(5)
C12 0.045(4) 0.056(5) 0.059(5) 0.002(4) 0.001(3) 0.008(4)
C13 0.036(4) 0.058(5) 0.053(4) 0.007(4) 0.006(3) 0.002(4)
C14 0.039(4) 0.051(5) 0.068(5) 0.008(4) -0.004(4) -0.002(4)
C15 0.054(5) 0.058(5) 0.084(7) 0.019(5) 0.001(5) -0.003(4)
C16 0.066(6) 0.077(7) 0.105(8) 0.016(7) -0.029(7) -0.017(6)
C17 0.080(7) 0.064(6) 0.093(8) 0.007(6) -0.024(7) -0.009(6)
C18 0.065(6) 0.067(7) 0.093(7) -0.005(6) -0.007(5) 0.009(5)
C19 0.034(4) 0.060(5) 0.055(5) 0.009(4) 0.004(3) -0.003(3)
C20 0.040(4) 0.063(5) 0.061(5) -0.002(4) -0.001(4) -0.005(4)
C21 0.049(5) 0.061(5) 0.060(5) 0.007(4) -0.009(4) -0.003(4)
C22 0.063(5) 0.070(6) 0.052(5) 0.007(4) 0.004(4) 0.008(5)
C23 0.060(5) 0.072(6) 0.065(6) -0.011(5) -0.012(4) 0.001(5)
C24 0.052(5) 0.054(5) 0.078(6) 0.006(5) -0.002(4) -0.002(4)
C25 0.084(7) 0.089(7) 0.064(6) 0.019(5) -0.022(6) 0.003(7)
C26 0.083(8) 0.087(8) 0.097(8) 0.024(7) -0.023(6) 0.009(7)
C27 0.22(2) 0.107(10) 0.088(9) 0.003(8) -0.080(11) -0.012(12)
C28 0.136(12) 0.108(10) 0.083(8) 0.020(8) 0.016(9) 0.008(10)
C29 0.032(3) 0.051(5) 0.056(4) 0.002(4) 0.000(3) 0.004(3)
C30 0.054(5) 0.076(7) 0.049(5) 0.004(4) 0.007(4) 0.016(4)
C31 0.056(5) 0.071(6) 0.056(5) -0.006(5) 0.006(4) 0.026(5)
C32 0.050(4) 0.050(4) 0.053(5) -0.004(4) -0.012(4) 0.005(4)
C33 0.054(5) 0.063(6) 0.046(4) 0.002(4) 0.000(4) 0.008(4)
C34 0.049(4) 0.060(5) 0.056(5) 0.003(4) 0.003(3) 0.005(4)
C35 0.070(6) 0.054(5) 0.053(5) -0.003(4) -0.012(4) 0.011(4)
C36 0.24(2) 0.078(8) 0.088(8) -0.004(7) -0.035(11) 0.082(11)
C37 0.156(15) 0.100(11) 0.097(9) 0.037(8) 0.009(10) 0.029(10)
C38 0.092(9) 0.088(9) 0.170(14) 0.008(9) -0.048(10) 0.014(8)
C39 0.177(10) 0.062(7) 0.107(11) -0.002(7) 0.008(11) 0.001(9)
C40 0.135(11) 0.180(17) 0.094(10) 0.034(10) -0.026(9) -0.023(10)
C41 0.052(4) 0.053(5) 0.066(5) 0.014(4) -0.001(4) 0.002(4)
C42 0.057(5) 0.056(5) 0.073(6) 0.009(5) -0.005(4) 0.008(4)

loop_
_atom_type_symbol
_atom_type_description
_atom_type_scat_dispersion_real
_atom_type_scat_dispersion_imag
_atom_type_scat_source
C C 0.0033 0.0016 'International Tables Vol C Tables 4.2.6.8 and 6.1.1.4'
H H 0.0000 0.0000 'International Tables Vol C Tables 4.2.6.8 and 6.1.1.4'
F F 0.0171 0.0103 'International Tables Vol C Tables 4.2.6.8 and 6.1.1.4'
Mn Mn 0.3368 0.7283 'International Tables Vol C Tables 4.2.6.8 and 6.1.1.4'
N N 0.0061 0.0033 'International Tables Vol C Tables 4.2.6.8 and 6.1.1.4'
O O 0.0106 0.0060 'International Tables Vol C Tables 4.2.6.8 and 6.1.1.4'
S S 0.1246 0.1234 'International Tables Vol C Tables 4.2.6.8 and 6.1.1.4'

loop_
_geom_angle_atom_site_label_1
_geom_angle_atom_site_label_2
_geom_angle_atom_site_label_3
_geom_angle
_geom_angle_site_symmetry_1
_geom_angle_site_symmetry_3
_geom_angle_publ_flag
O1 Mn1 O4 122.9(3) . . ?
O1 Mn1 N4 83.0(3) . . ?
O4 Mn1 N4 80.9(3) . . ?
O1 Mn1 N1 81.6(3) . . ?
O4 Mn1 N1 81.5(3) . . ?
N4 Mn1 N1 145.1(3) . . ?
O1 Mn1 N3 104.9(2) . . ?
O4 Mn1 N3 120.9(3) . . ?
N4 Mn1 N3 72.0(3) . . ?
N1 Mn1 N3 142.5(3) . . ?
O1 Mn1 N2 121.9(3) . . ?
O4 Mn1 N2 103.2(3) . . ?
N4 Mn1 N2 142.0(3) . . ?
N1 Mn1 N2 71.8(3) . . ?
N3 Mn1 N2 73.8(2) . . ?
O3 S1 O2 115.8(7) . . ?
O3 S1 O1 116.7(5) . . ?
O2 S1 O1 113.4(6) . . ?
O3 S1 C39 104.7(8) . . ?
O2 S1 C39 102.5(10) . . ?
O1 S1 C39 101.0(6) . . ?
O6 S2 O4 120.4(7) . . ?
O6 S2 O5 116.0(9) . . ?
O4 S2 O5 111.2(7) . . ?
O6 S2 C40 100.7(7) . . ?
O4 S2 C40 102.8(7) . . ?
O5 S2 C40 102.1(8) . . ?
S1 O1 Mn1 162.5(4) . . ?
S2 O4 Mn1 148.6(5) . . ?
C1 N1 C5 118.6(8) . . ?
C1 N1 Mn1 122.6(7) . . ?
C5 N1 Mn1 118.4(6) . . ?
C42 N2 C6 107.8(7) . . ?
C42 N2 C7 112.7(7) . . ?
C6 N2 C7 112.9(6) . . ?
C42 N2 Mn1 99.1(5) . . ?
C6 N2 Mn1 110.9(6) . . ?
C7 N2 Mn1 112.5(5) . . ?
C12 N3 C13 111.2(6) . . ?
C12 N3 C41 110.6(6) . . ?
C13 N3 C41 107.9(6) . . ?
C12 N3 Mn1 113.7(5) . . ?
C13 N3 Mn1 112.3(5) . . ?
C41 N3 Mn1 100.5(5) . . ?
C14 N4 C18 118.0(8) . . ?
C14 N4 Mn1 119.0(6) . . ?
C18 N4 Mn1 122.9(7) . . ?
N1 C1 C2 120.1(13) . . ?
N1 C1 H1 120.0 . . ?
C2 C1 H1 120.0 . . ?
C3 C2 C1 121.8(13) . . ?
C3 C2 H2 119.1 . . ?
C1 C2 H2 119.1 . . ?
C2 C3 C4 119.7(11) . . ?
C2 C3 H3 120.1 . . ?
C4 C3 H3 120.1 . . ?
C3 C4 C5 117.5(12) . . ?
C3 C4 H4 121.2 . . ?
C5 C4 H4 121.2 . . ?
N1 C5 C4 122.2(10) . . ?
N1 C5 C6 117.0(7) . . ?
C4 C5 C6 120.6(10) . . ?
N2 C6 C5 110.4(7) . . ?
N2 C6 C19 115.1(7) . . ?
C5 C6 C19 109.2(7) . . ?
N2 C6 H6 107.3 . . ?
C5 C6 H6 107.3 . . ?
C19 C6 H6 107.3 . . ?
N2 C7 C12 111.1(7) . . ?
N2 C7 C8 112.6(8) . . ?
C12 C7 C8 109.6(8) . . ?
N2 C7 H7 107.8 . . ?
C12 C7 H7 107.8 . . ?
C8 C7 H7 107.8 . . ?
C7 C8 C9 110.6(9) . . ?
C7 C8 H8A 109.5 . . ?
C9 C8 H8A 109.5 . . ?
C7 C8 H8B 109.5 . . ?
C9 C8 H8B 109.5 . . ?
H8A C8 H8B 108.1 . . ?
C10 C9 C8 113.2(10) . . ?
C10 C9 H9A 108.9 . . ?
C8 C9 H9A 108.9 . . ?
C10 C9 H9B 108.9 . . ?
C8 C9 H9B 108.9 . . ?
H9A C9 H9B 107.8 . . ?
C9 C10 C11 110.7(10) . . ?
C9 C10 H10A 109.5 . . ?
C11 C10 H10A 109.5 . . ?
C9 C10 H10B 109.5 . . ?
C11 C10 H10B 109.5 . . ?
H10A C10 H10B 108.1 . . ?
C10 C11 C12 111.1(9) . . ?
C10 C11 H11A 109.4 . . ?
C12 C11 H11A 109.4 . . ?
C10 C11 H11B 109.4 . . ?
C12 C11 H11B 109.4 . . ?
H11A C11 H11B 108.0 . . ?
N3 C12 C7 111.4(7) . . ?
N3 C12 C11 115.0(8) . . ?
C7 C12 C11 108.1(7) . . ?
N3 C12 H12 107.4 . . ?
C7 C12 H12 107.4 . . ?
C11 C12 H12 107.4 . . ?
C29 C13 N3 114.5(7) . . ?
C29 C13 C14 108.6(6) . . ?
N3 C13 C14 108.5(6) . . ?
C29 C13 H13 108.4 . . ?
N3 C13 H13 108.4 . . ?
C14 C13 H13 108.4 . . ?
N4 C14 C15 122.9(9) . . ?
N4 C14 C13 118.3(7) . . ?
C15 C14 C13 118.8(8) . . ?
C16 C15 C14 118.1(10) . . ?
C16 C15 H15 121.0 . . ?
C14 C15 H15 121.0 . . ?
C15 C16 C17 119.1(10) . . ?
C15 C16 H16 120.4 . . ?
C17 C16 H16 120.4 . . ?
C18 C17 C16 117.8(11) . . ?
C18 C17 H17 121.1 . . ?
C16 C17 H17 121.1 . . ?
N4 C18 C17 124.1(11) . . ?
N4 C18 H18 118.0 . . ?
C17 C18 H18 118.0 . . ?
C24 C19 C20 117.3(8) . . ?
C24 C19 C6 120.8(8) . . ?
C20 C19 C6 121.8(8) . . ?
C21 C20 C19 121.0(8) . . ?
C21 C20 H20 119.5 . . ?
C19 C20 H20 119.5 . . ?
C20 C21 C22 121.7(9) . . ?
C20 C21 H21 119.2 . . ?
C22 C21 H21 119.2 . . ?
C23 C22 C21 117.4(9) . . ?
C23 C22 C25 123.0(9) . . ?
C21 C22 C25 119.5(9) . . ?
C22 C23 C24 122.3(9) . . ?
C22 C23 H23 118.9 . . ?
C24 C23 H23 118.9 . . ?
C19 C24 C23 120.3(9) . . ?
C19 C24 H24 119.9 . . ?
C23 C24 H24 119.9 . . ?
C26 C25 C27 112.6(13) . . ?
C26 C25 C28 106.3(10) . . ?
C27 C25 C28 109.4(11) . . ?
C26 C25 C22 109.0(9) . . ?
C27 C25 C22 110.7(10) . . ?
C28 C25 C22 108.7(10) . . ?
C25 C26 H26A 109.5 . . ?
C25 C26 H26B 109.5 . . ?
H26A C26 H26B 109.5 . . ?
C25 C26 H26C 109.5 . . ?
H26A C26 H26C 109.5 . . ?
H26B C26 H26C 109.5 . . ?
C25 C27 H27A 109.5 . . ?
C25 C27 H27B 109.5 . . ?
H27A C27 H27B 109.5 . . ?
C25 C27 H27C 109.5 . . ?
H27A C27 H27C 109.5 . . ?
H27B C27 H27C 109.5 . . ?
C25 C28 H28A 109.5 . . ?
C25 C28 H28B 109.5 . . ?
H28A C28 H28B 109.5 . . ?
C25 C28 H28C 109.5 . . ?
H28A C28 H28C 109.5 . . ?
H28B C28 H28C 109.5 . . ?
C30 C29 C34 116.0(8) . . ?
C30 C29 C13 119.7(7) . . ?
C34 C29 C13 124.3(8) . . ?
C29 C30 C31 122.0(8) . . ?
C29 C30 H30 119.0 . . ?
C31 C30 H30 119.0 . . ?
C32 C31 C30 121.1(8) . . ?
C32 C31 H31 119.5 . . ?
C30 C31 H31 119.5 . . ?
C31 C32 C33 117.1(8) . . ?
C31 C32 C35 120.8(8) . . ?
C33 C32 C35 122.0(7) . . ?
C34 C33 C32 122.0(8) . . ?
C34 C33 H33 119.0 . . ?
C32 C33 H33 119.0 . . ?
C33 C34 C29 121.8(8) . . ?
C33 C34 H34 119.1 . . ?
C29 C34 H34 119.1 . . ?
C36 C35 C38 114.1(12) . . ?
C36 C35 C32 112.3(7) . . ?
C38 C35 C32 109.5(9) . . ?
C36 C35 C37 107.2(12) . . ?
C38 C35 C37 105.7(10) . . ?
C32 C35 C37 107.6(8) . . ?
C35 C36 H36A 109.5 . . ?
C35 C36 H36B 109.5 . . ?
H36A C36 H36B 109.5 . . ?
C35 C36 H36C 109.5 . . ?
H36A C36 H36C 109.5 . . ?
H36B C36 H36C 109.5 . . ?
C35 C37 H37A 109.5 . . ?
C35 C37 H37B 109.5 . . ?
H37A C37 H37B 109.5 . . ?
C35 C37 H37C 109.5 . . ?
H37A C37 H37C 109.5 . . ?
H37B C37 H37C 109.5 . . ?
C35 C38 H38A 109.5 . . ?
C35 C38 H38B 109.5 . . ?
H38A C38 H38B 109.5 . . ?
C35 C38 H38C 109.5 . . ?
H38A C38 H38C 109.5 . . ?
H38B C38 H38C 109.5 . . ?
F3 C39 F2 110.2(19) . . ?
F3 C39 F1 112.9(16) . . ?
F2 C39 F1 111.7(14) . . ?
F3 C39 S1 107.3(12) . . ?
F2 C39 S1 107.4(12) . . ?
F1 C39 S1 107.1(13) . . ?
F6 C40 F4 117.3(14) . . ?
F6 C40 F5 114.7(13) . . ?
F4 C40 F5 110.9(16) . . ?
F6 C40 S2 106.4(14) . . ?
F4 C40 S2 101.4(11) . . ?
F5 C40 S2 104.1(10) . . ?
N3 C41 H41A 109.5 . . ?
N3 C41 H41B 109.5 . . ?
H41A C41 H41B 109.5 . . ?
N3 C41 H41C 109.5 . . ?
H41A C41 H41C 109.5 . . ?
H41B C41 H41C 109.5 . . ?
N2 C42 H42A 109.5 . . ?
N2 C42 H42B 109.5 . . ?
H42A C42 H42B 109.5 . . ?
N2 C42 H42C 109.5 . . ?
H42A C42 H42C 109.5 . . ?
H42B C42 H42C 109.5 . . ?

loop_
_geom_bond_atom_site_label_1
_geom_bond_atom_site_label_2
_geom_bond_distance
_geom_bond_site_symmetry_2
_geom_bond_publ_flag
Mn1 O1 2.152(6) . ?
Mn1 O4 2.163(7) . ?
Mn1 N4 2.298(7) . ?
Mn1 N1 2.311(7) . ?
Mn1 N3 2.356(6) . ?
Mn1 N2 2.372(7) . ?
S1 O3 1.426(8) . ?
S1 O2 1.463(11) . ?
S1 O1 1.472(7) . ?
S1 C39 1.811(17) . ?
S2 O6 1.420(11) . ?
S2 O4 1.456(8) . ?
S2 O5 1.532(15) . ?
S2 C40 1.803(19) . ?
F1 C39 1.36(2) . ?
F2 C39 1.34(2) . ?
F3 C39 1.309(17) . ?
F4 C40 1.365(12) . ?
F5 C40 1.44(2) . ?
F6 C40 1.330(17) . ?
N1 C1 1.332(14) . ?
N1 C5 1.335(13) . ?
N2 C42 1.480(11) . ?
N2 C6 1.483(10) . ?
N2 C7 1.498(11) . ?
N3 C12 1.486(12) . ?
N3 C13 1.499(10) . ?
N3 C41 1.502(10) . ?
N4 C14 1.316(11) . ?
N4 C18 1.325(13) . ?
C1 C2 1.418(19) . ?
C1 H1 0.9300 . ?
C2 C3 1.29(2) . ?
C2 H2 0.9300 . ?
C3 C4 1.386(19) . ?
C3 H3 0.9300 . ?
C4 C5 1.412(13) . ?
C4 H4 0.9300 . ?
C5 C6 1.512(14) . ?
C6 C19 1.527(12) . ?
C6 H6 0.9800 . ?
C7 C12 1.525(11) . ?
C7 C8 1.533(13) . ?
C7 H7 0.9800 . ?
C8 C9 1.570(16) . ?
C8 H8A 0.9700 . ?
C8 H8B 0.9700 . ?
C9 C10 1.443(16) . ?
C9 H9A 0.9700 . ?
C9 H9B 0.9700 . ?
C10 C11 1.544(15) . ?
C10 H10A 0.9700 . ?
C10 H10B 0.9700 . ?
C11 C12 1.554(13) . ?
C11 H11A 0.9700 . ?
C11 H11B 0.9700 . ?
C12 H12 0.9800 . ?
C13 C29 1.498(12) . ?
C13 C14 1.550(13) . ?
C13 H13 0.9800 . ?
C14 C15 1.381(13) . ?
C15 C16 1.374(16) . ?
C15 H15 0.9300 . ?
C16 C17 1.389(17) . ?
C16 H16 0.9300 . ?
C17 C18 1.353(16) . ?
C17 H17 0.9300 . ?
C18 H18 0.9300 . ?
C19 C24 1.394(13) . ?
C19 C20 1.414(13) . ?
C20 C21 1.361(12) . ?
C20 H20 0.9300 . ?
C21 C22 1.407(13) . ?
C21 H21 0.9300 . ?
C22 C23 1.363(14) . ?
C22 C25 1.572(13) . ?
C23 C24 1.399(13) . ?
C23 H23 0.9300 . ?
C24 H24 0.9300 . ?
C25 C26 1.474(17) . ?
C25 C27 1.484(18) . ?
C25 C28 1.564(18) . ?
C26 H26A 0.9600 . ?
C26 H26B 0.9600 . ?
C26 H26C 0.9600 . ?
C27 H27A 0.9600 . ?
C27 H27B 0.9600 . ?
C27 H27C 0.9600 . ?
C28 H28A 0.9600 . ?
C28 H28B 0.9600 . ?
C28 H28C 0.9600 . ?
C29 C30 1.400(12) . ?
C29 C34 1.409(12) . ?
C30 C31 1.406(13) . ?
C30 H30 0.9300 . ?
C31 C32 1.368(12) . ?
C31 H31 0.9300 . ?
C32 C33 1.418(12) . ?
C32 C35 1.548(12) . ?
C33 C34 1.361(13) . ?
C33 H33 0.9300 . ?
C34 H34 0.9300 . ?
C35 C36 1.465(15) . ?
C35 C38 1.466(16) . ?
C35 C37 1.598(18) . ?
C36 H36A 0.9600 . ?
C36 H36B 0.9600 . ?
C36 H36C 0.9600 . ?
C37 H37A 0.9600 . ?
C37 H37B 0.9600 . ?
C37 H37C 0.9600 . ?
C38 H38A 0.9600 . ?
C38 H38B 0.9600 . ?
C38 H38C 0.9600 . ?
C41 H41A 0.9600 . ?
C41 H41B 0.9600 . ?
C41 H41C 0.9600 . ?
C42 H42A 0.9600 . ?
C42 H42B 0.9600 . ?
C42 H42C 0.9600 . ?

loop_
_geom_torsion_atom_site_label_1
_geom_torsion_atom_site_label_2
_geom_torsion_atom_site_label_3
_geom_torsion_atom_site_label_4
_geom_torsion
_geom_torsion_site_symmetry_1
_geom_torsion_site_symmetry_2
_geom_torsion_site_symmetry_3
_geom_torsion_site_symmetry_4
_geom_torsion_publ_flag
O3 S1 O1 Mn1 104.8(16) . . . . ?
O2 S1 O1 Mn1 -33.5(18) . . . . ?
C39 S1 O1 Mn1 -142.4(16) . . . . ?
O6 S2 O4 Mn1 87.2(12) . . . . ?
O5 S2 O4 Mn1 -53.4(13) . . . . ?
C40 S2 O4 Mn1 -162.1(10) . . . . ?
C5 N1 C1 C2 1.5(15) . . . . ?
Mn1 N1 C1 C2 -170.4(9) . . . . ?
N1 C1 C2 C3 -2(2) . . . . ?
C1 C2 C3 C4 2(2) . . . . ?
C2 C3 C4 C5 -1.6(19) . . . . ?
C1 N1 C5 C4 -0.7(14) . . . . ?
Mn1 N1 C5 C4 171.5(7) . . . . ?
C1 N1 C5 C6 175.7(8) . . . . ?
Mn1 N1 C5 C6 -12.1(10) . . . . ?
C3 C4 C5 N1 0.7(15) . . . . ?
C3 C4 C5 C6 -175.5(10) . . . . ?
C42 N2 C6 C5 70.6(9) . . . . ?
C7 N2 C6 C5 -164.2(7) . . . . ?
Mn1 N2 C6 C5 -36.9(8) . . . . ?
C42 N2 C6 C19 -165.2(8) . . . . ?
C7 N2 C6 C19 -40.0(10) . . . . ?
Mn1 N2 C6 C19 87.2(8) . . . . ?
N1 C5 C6 N2 33.3(11) . . . . ?
C4 C5 C6 N2 -150.2(9) . . . . ?
N1 C5 C6 C19 -94.2(9) . . . . ?
C4 C5 C6 C19 82.2(10) . . . . ?
C42 N2 C7 C12 -74.1(10) . . . . ?
C6 N2 C7 C12 163.4(8) . . . . ?
Mn1 N2 C7 C12 36.9(9) . . . . ?
C42 N2 C7 C8 49.2(9) . . . . ?
C6 N2 C7 C8 -73.3(9) . . . . ?
Mn1 N2 C7 C8 160.3(6) . . . . ?
N2 C7 C8 C9 179.2(8) . . . . ?
C12 C7 C8 C9 -56.7(10) . . . . ?
C7 C8 C9 C10 54.4(13) . . . . ?
C8 C9 C10 C11 -53.8(14) . . . . ?
C9 C10 C11 C12 57.5(13) . . . . ?
C13 N3 C12 C7 163.1(7) . . . . ?
C41 N3 C12 C7 -77.1(9) . . . . ?
Mn1 N3 C12 C7 35.1(8) . . . . ?
C13 N3 C12 C11 -73.6(9) . . . . ?
C41 N3 C12 C11 46.3(9) . . . . ?
Mn1 N3 C12 C11 158.5(6) . . . . ?
N2 C7 C12 N3 -47.7(10) . . . . ?
C8 C7 C12 N3 -172.8(7) . . . . ?
N2 C7 C12 C11 -174.9(7) . . . . ?
C8 C7 C12 C11 60.0(10) . . . . ?
C10 C11 C12 N3 174.7(8) . . . . ?
C10 C11 C12 C7 -60.2(11) . . . . ?
C12 N3 C13 C29 -41.6(9) . . . . ?
C41 N3 C13 C29 -163.1(7) . . . . ?
Mn1 N3 C13 C29 87.1(7) . . . . ?
C12 N3 C13 C14 -163.1(7) . . . . ?
C41 N3 C13 C14 75.5(8) . . . . ?
Mn1 N3 C13 C14 -34.4(7) . . . . ?
C18 N4 C14 C15 -1.0(14) . . . . ?
Mn1 N4 C14 C15 174.7(7) . . . . ?
C18 N4 C14 C13 176.8(8) . . . . ?
Mn1 N4 C14 C13 -7.5(10) . . . . ?
C29 C13 C14 N4 -96.7(8) . . . . ?
N3 C13 C14 N4 28.3(10) . . . . ?
C29 C13 C14 C15 81.2(9) . . . . ?
N3 C13 C14 C15 -153.8(8) . . . . ?
N4 C14 C15 C16 2.1(14) . . . . ?
C13 C14 C15 C16 -175.6(8) . . . . ?
C14 C15 C16 C17 -2.5(15) . . . . ?
C15 C16 C17 C18 1.8(16) . . . . ?
C14 N4 C18 C17 0.2(16) . . . . ?
Mn1 N4 C18 C17 -175.3(8) . . . . ?
C16 C17 C18 N4 -0.7(17) . . . . ?
N2 C6 C19 C24 107.1(9) . . . . ?
C5 C6 C19 C24 -128.1(9) . . . . ?
N2 C6 C19 C20 -75.3(11) . . . . ?
C5 C6 C19 C20 49.5(10) . . . . ?
C24 C19 C20 C21 1.7(12) . . . . ?
C6 C19 C20 C21 -176.0(8) . . . . ?
C19 C20 C21 C22 0.1(13) . . . . ?
C20 C21 C22 C23 -1.3(14) . . . . ?
C20 C21 C22 C25 173.9(9) . . . . ?
C21 C22 C23 C24 0.8(15) . . . . ?
C25 C22 C23 C24 -174.3(10) . . . . ?
C20 C19 C24 C23 -2.3(13) . . . . ?
C6 C19 C24 C23 175.4(8) . . . . ?
C22 C23 C24 C19 1.1(15) . . . . ?
C23 C22 C25 C26 110.4(12) . . . . ?
C21 C22 C25 C26 -64.6(13) . . . . ?
C23 C22 C25 C27 -14.0(17) . . . . ?
C21 C22 C25 C27 171.0(12) . . . . ?
C23 C22 C25 C28 -134.2(11) . . . . ?
C21 C22 C25 C28 50.8(13) . . . . ?
N3 C13 C29 C30 103.3(9) . . . . ?
C14 C13 C29 C30 -135.3(8) . . . . ?
N3 C13 C29 C34 -75.7(10) . . . . ?
C14 C13 C29 C34 45.7(10) . . . . ?
C34 C29 C30 C31 -2.1(13) . . . . ?
C13 C29 C30 C31 178.7(8) . . . . ?
C29 C30 C31 C32 2.9(15) . . . . ?
C30 C31 C32 C33 -2.2(14) . . . . ?
C30 C31 C32 C35 -178.1(9) . . . . ?
C31 C32 C33 C34 0.9(13) . . . . ?
C35 C32 C33 C34 176.7(8) . . . . ?
C32 C33 C34 C29 -0.2(14) . . . . ?
C30 C29 C34 C33 0.8(13) . . . . ?
C13 C29 C34 C33 179.9(8) . . . . ?
C31 C32 C35 C36 -24.9(15) . . . . ?
C33 C32 C35 C36 159.4(12) . . . . ?
C31 C32 C35 C38 103.0(12) . . . . ?
C33 C32 C35 C38 -72.7(13) . . . . ?
C31 C32 C35 C37 -142.6(10) . . . . ?
C33 C32 C35 C37 41.7(12) . . . . ?
O3 S1 C39 F3 -59.2(18) . . . . ?
O2 S1 C39 F3 62.1(18) . . . . ?
O1 S1 C39 F3 179.3(15) . . . . ?
O3 S1 C39 F2 59.3(12) . . . . ?
O2 S1 C39 F2 -179.5(11) . . . . ?
O1 S1 C39 F2 -62.3(12) . . . . ?
O3 S1 C39 F1 179.4(11) . . . . ?
O2 S1 C39 F1 -59.4(13) . . . . ?
O1 S1 C39 F1 57.8(12) . . . . ?
O6 S2 C40 F6 -57.7(13) . . . . ?
O4 S2 C40 F6 177.5(10) . . . . ?
O5 S2 C40 F6 62.1(13) . . . . ?
O6 S2 C40 F4 65.5(13) . . . . ?
O4 S2 C40 F4 -59.4(12) . . . . ?
O5 S2 C40 F4 -174.7(12) . . . . ?
O6 S2 C40 F5 -179.3(10) . . . . ?
O4 S2 C40 F5 55.9(10) . . . . ?
O5 S2 C40 F5 -59.5(12) . . . . ?
